data_2003305
loop_
_publ_author_name
'Yamaguchi, K.'
'Tanaka, H.'
'Matsumoto, K.'
'Kittaka, A.'
'Miyasaka, T.'

_publ_contact_author
;
     Dr. Kentaro Yamaguchi
     School of Pharmaceutical Sciences
     Showa University
     1-5-8 Hatanodai, Shinagawa-ku
     Tokyo 142, Japan
;
_publ_section_title
;
 A Dimeric Uracil Derivative
;
_journal_issue 4
_journal_name_full 'Acta Crystallographica Section C'
_journal_page_first 754
_journal_page_last 756
_journal_paper_doi 10.1107/S0108270194001034
_journal_volume 51
_journal_year 1995
_chemical_compound_source
;
chemical synthesis
;
_chemical_formula_moiety 'C14 H18 N4 O5'
_chemical_formula_sum 'C14 H18 N4 O5'
_chemical_formula_weight 322.32
_chemical_name_systematic
;
5-Ethoxymethyl-1-[1-ethyl-2,4-dioxo-5-
(pyrimidinyl)methyl]uracil
;
_space_group_crystal_system triclinic
_space_group_IT_number 2
_space_group_name_Hall '-P 1'
_space_group_name_H-M_alt 'P -1'
_atom_type_scat_source IntTabIV
_cell_angle_alpha 94.58(2)
_cell_angle_beta 105.39(2)
_cell_angle_gamma 113.84(3)
_cell_formula_units_Z 2
_cell_length_a 9.326(2)
_cell_length_b 11.991(3)
_cell_length_c 7.964(1)
_cell_measurement_reflns_used 20
_cell_measurement_temperature 297
_cell_measurement_theta_max 30.0
_cell_measurement_theta_min 28.0
_cell_volume 767.5(4)
_computing_cell_refinement 'RCRYSTAN (Rigaku Corporation, 1985b)'
_computing_data_collection 'AFD (Rigaku Corporation, 1985a)'
_computing_data_reduction 'FASE (Yamaguchi, 1993)'
_computing_molecular_graphics 'ACV (Stardent Computer Inc., 1990)'
_computing_publication_material 'XPACK (Yamaguchi, 1987)'
_computing_structure_refinement 'RCRYSTAN (Rigaku Corporation, 1985b)'
_computing_structure_solution 'SAPI85 (Yao et al., 1985)'
_diffrn_measurement_device 'Rigaku AFC-5'
_diffrn_measurement_method '\w/2\q scans'
_diffrn_radiation_type CuK\a~1~
_diffrn_radiation_wavelength 1.5405
_diffrn_reflns_av_R_equivalents 0.013
_diffrn_reflns_limit_h_max 10
_diffrn_reflns_limit_h_min -10
_diffrn_reflns_limit_k_max 13
_diffrn_reflns_limit_k_min -13
_diffrn_reflns_limit_l_max 8
_diffrn_reflns_limit_l_min 0
_diffrn_reflns_number 2531
_diffrn_reflns_theta_max 60
_diffrn_standards_decay_% <3
_diffrn_standards_interval_count 150
_diffrn_standards_number 3
_exptl_absorpt_coefficient_mu 0.865
_exptl_absorpt_correction_type none
_exptl_crystal_colour clear
_exptl_crystal_density_diffrn 1.395
_exptl_crystal_description prism
_exptl_crystal_F_000 340
_exptl_crystal_size_max 0.30
_exptl_crystal_size_mid 0.30
_exptl_crystal_size_min 0.50
_refine_diff_density_max 0.14
_refine_diff_density_min -0.24
_refine_ls_extinction_method none
_refine_ls_goodness_of_fit_obs 1.81
_refine_ls_hydrogen_treatment refall
_refine_ls_number_parameters 280
_refine_ls_number_reflns 2099
_refine_ls_R_factor_obs 0.042
_refine_ls_shift/esd_max 0.18
_refine_ls_structure_factor_coef Fsqd
_refine_ls_weighting_details 'w = 1/[\s^2^(F) + 0.005F^2^]'
_refine_ls_weighting_scheme calc
_refine_ls_wR_factor_obs 0.043
_reflns_number_observed 2099
_reflns_number_total 2288
_reflns_observed_criterion >3sigma(F)
_cod_data_source_file as1096.cif
_cod_data_source_block 9305TNK
_cod_depositor_comments
;
 Updating space group information and adding the symmetry operation list.

 Antanas Vaitkus,
 2018-06-14

The following automatic conversions were performed:

'_refine_ls_weighting_scheme' value 'calc w = 1/[\s^2^(F) +
0.005F^2^]' was changed to 'calc'. New tag
'_refine_ls_weighting_details' was created. The value of the new tag
was set to 'w = 1/[\s^2^(F) + 0.005F^2^]'.

Automatic conversion script
Id: cif_fix_values 3143 2015-03-26 13:38:13Z robertas 
;
_cod_original_cell_volume 767.5(3)
_cod_database_code 2003305

loop_
_space_group_symop_id
_space_group_symop_operation_xyz
1 x,y,z
2 -x,-y,-z

loop_
_atom_site_aniso_label
_atom_site_aniso_U_11
_atom_site_aniso_U_12
_atom_site_aniso_U_13
_atom_site_aniso_U_22
_atom_site_aniso_U_23
_atom_site_aniso_U_33
N1 0.0366(9) 0.0119(8) 0.0127(7) 0.0331(9) 0.0070(7) 0.0339(9)
C2 0.0423(13) 0.0102(10) 0.0093(10) 0.0318(1) 0.0045(9) 0.0312(12)
C3 0.0386(12) 0.0118(10) 0.0115(10) 0.0360(1) 0.0077(9) 0.0370(12)
C4 0.0444(13) 0.0150(10) 0.0163(11) 0.0364(2) 0.0113(9) 0.0419(13)
N5 0.0447(11) 0.0141(9) 0.0110(8) 0.0439(1) 0.0003(8) 0.0306(10)
C6 0.0416(13) 0.0094(10) 0.0118(10) 0.0340(1) 0.0089(9) 0.0346(12)
C7 0.0430(14) 0.0214(13) 0.0112(12) 0.0676(8) 0.0098(13) 0.0498(16)
O8 0.0701(12) 0.0528(11) 0.0216(9) 0.0934(4) 0.0196(9) 0.0471(10)
C9 0.0735(19) 0.0479(18) 0.0245(14) 0.0856(2) 0.0159(15) 0.0465(16)
C10 0.1192(32) 0.0775(27) 0.0429(23) 0.1087(9) 0.0361(22) 0.0696(23)
O11 0.0643(11) 0.0387(10) 0.0290(9) 0.0735(2) 0.0100(9) 0.0561(11)
O12 0.0399(9) 0.0153(8) 0.0042(7) 0.0680(1) 0.0063(8) 0.0435(9)
C13 0.0445(13) 0.0181(10) 0.0203(11) 0.0354(2) 0.0120(10) 0.0481(14)
C14 0.0401(12) 0.0181(10) 0.0189(10) 0.0354(1) 0.0097(9) 0.0399(12)
C15 0.0426(13) 0.0225(11) 0.0197(11) 0.0416(2) 0.0152(10) 0.0455(13)
N16 0.0364(10) 0.0144(8) 0.0116(8) 0.0385(9) 0.0099(8) 0.0417(10)
C17 0.0458(13) 0.0151(11) 0.0161(10) 0.0382(2) 0.0081(10) 0.0384(13)
N18 0.0447(11) 0.0077(8) 0.0104(8) 0.0393(1) 0.0099(8) 0.0339(10)
C19 0.0446(13) 0.0128(10) 0.0173(10) 0.0373(2) 0.0043(9) 0.0337(12)
C20 0.0368(14) 0.0133(12) 0.0037(12) 0.0542(6) 0.0194(13) 0.0613(17)
C21 0.1005(28) 0.0245(19) -0.0029(20) 0.0534(9) -0.0017(16) 0.0597(20)
O22 0.0522(10) 0.0056(8) 0.0124(8) 0.0432(9) 0.0164(8) 0.0520(10)
O23 0.0479(9) 0.0057(8) 0.0092(7) 0.0487(9) 0.0046(7) 0.0357(9)

loop_
_atom_site_label
_atom_site_fract_x
_atom_site_fract_y
_atom_site_fract_z
_atom_site_U_iso_or_equiv
_atom_site_calc_flag
N1 0.3659(2) 0.8898(1) 0.6150(2) 0.039(1) .
C2 0.5234(2) 0.9201(1) 0.7236(2) 0.041(1) .
C3 0.6320(2) 0.8925(1) 0.6708(2) 0.043(1) .
C4 0.5830(2) 0.8300(1) 0.4882(2) 0.046(1) .
N5 0.4244(2) 0.8048(1) 0.3857(2) 0.046(1) .
C6 0.3092(2) 0.8286(1) 0.4390(2) 0.043(1) .
C7 0.8014(3) 0.9241(2) 0.7940(3) 0.061(1) .
O8 0.8101(2) 0.8206(1) 0.8643(2) 0.076(1) .
C9 0.7393(3) 0.7975(2) 1.0033(3) 0.074(1) .
C10 0.7432(5) 0.6827(3) 1.0597(5) 0.105(2) .
O11 0.6707(2) 0.8016(1) 0.4208(2) 0.070(1) .
O12 0.1703(1) 0.8002(1) 0.3406(2) 0.059(1) .
C13 0.2472(2) 0.9132(2) 0.6864(3) 0.047(1) .
C14 0.1324(2) 0.7970(1) 0.7275(2) 0.042(1) .
C15 -0.0218(2) 0.7267(2) 0.6169(3) 0.047(1) .
N16 -0.1263(2) 0.6159(1) 0.6448(2) 0.044(1) .
C17 -0.0775(2) 0.5714(1) 0.7910(2) 0.046(1) .
N18 0.0793(2) 0.6453(1) 0.9064(2) 0.046(1) .
C19 0.1923(2) 0.7564(1) 0.8846(2) 0.044(1) .
C20 -0.2896(2) 0.5379(2) 0.5097(3) 0.059(1) .
C21 -0.2779(5) 0.4529(3) 0.3710(4) 0.086(1) .
O22 -0.1677(1) 0.4716(1) 0.8175(2) 0.058(1) .
O23 0.3328(1) 0.8110(1) 0.9953(1) 0.053(1) .
H2 0.545(2) 0.960(2) 0.844(3) 0.03(1) dum
H5 0.392(3) 0.773(2) 0.267(3) 0.04(1) dum
H7a 0.836(3) 0.994(2) 0.899(3) 0.04(1) dum
H7b 0.877(3) 0.946(2) 0.721(3) 0.04(1) dum
H9a 0.619(3) 0.802(2) 0.961(3) 0.05(1) dum
H9b 0.819(3) 0.880(2) 1.108(3) 0.05(1) dum
H10a 0.692(3) 0.665(2) 1.149(4) 0.06(1) dum
H10b 0.869(3) 0.695(2) 1.111(3) 0.06(1) dum
H10c 0.675(3) 0.597(2) 0.950(4) 0.06(1) dum
H13a 0.181(2) 0.939(2) 0.590(3) 0.02(1) dum
H13b 0.310(2) 0.983(2) 0.795(3) 0.03(1) dum
H15 -0.070(2) 0.752(2) 0.507(3) 0.03(1) dum
H18 0.117(3) 0.610(2) 1.011(3) 0.04(1) dum
H20a -0.333(2) 0.597(2) 0.450(3) 0.03(1) dum
H20b -0.350(3) 0.495(2) 0.579(3) 0.04(1) dum
H21a -0.232(3) 0.400(2) 0.429(3) 0.04(1) dum
H21b -0.209(3) 0.502(2) 0.303(3) 0.05(1) dum
H21c -0.391(3) 0.400(2) 0.285(4) 0.06(1) dum

loop_
_geom_angle_atom_site_label_1
_geom_angle_atom_site_label_2
_geom_angle_atom_site_label_3
_geom_angle
C2 N1 C6 121.2(2)
C2 N1 C13 120.80(10)
C6 N1 C13 117.80(10)
C3 C2 N1 123.70(10)
C2 C3 C4 118.5(2)
C2 C3 C7 122.4(2)
C4 C3 C7 119.2(2)
O11 C4 N5 119.8(2)
O11 C4 C3 125.5(2)
N5 C4 C3 114.7(2)
C6 N5 C4 127.70(10)
O12 C6 N5 123.3(2)
O12 C6 N1 122.5(2)
N5 C6 N1 114.10(10)
O8 C7 C3 112.40(10)
C9 O8 C7 112.8(2)
O8 C9 C10 109.0(3)
N1 C13 C14 110.9(2)
C15 C14 C19 119.00(10)
C15 C14 C13 121.6(2)
C19 C14 C13 119.30(10)
C14 C15 N16 123.1(2)
C17 N16 C15 121.10(10)
C17 N16 C20 118.60(10)
C15 N16 C20 120.2(2)
O22 C17 N16 122.30(10)
O22 C17 N18 122.1(2)
N16 C17 N18 115.60(10)
C17 N18 C19 126.3(2)
O23 C19 N18 119.6(2)
O23 C19 C14 125.50(10)
N18 C19 C14 114.90(10)
N16 C20 C21 111.3(2)

loop_
_geom_bond_atom_site_label_1
_geom_bond_atom_site_label_2
_geom_bond_distance
N1 C2 1.372(2)
N1 C6 1.383(2)
N1 C13 1.478(3)
C2 C3 1.336(4)
C3 C4 1.443(3)
C3 C7 1.496(3)
C4 O11 1.226(3)
C4 N5 1.380(3)
N5 C6 1.373(3)
C6 O12 1.212(2)
C7 O8 1.424(4)
O8 C9 1.423(3)
C9 C10 1.492(6)
C13 C14 1.500(3)
C14 C15 1.336(2)
C14 C19 1.436(3)
C15 N16 1.370(2)
N16 C17 1.365(3)
N16 C20 1.473(2)
C17 O22 1.227(2)
C17 N18 1.370(2)
N18 C19 1.383(2)
C19 O23 1.235(2)
C20 C21 1.499(5)
